data_7233827
loop_
_publ_author_name
'Songwei Lv'
'Qi Wu'
'Xianggao Meng'
'Lei Kang'
'Cheng Zhong'
'Zheshuai Lin'
'Zhanggui Hu'
'Xingguo Chen'
'Jingui Qin'

_publ_section_title
;
 A promising new nonlinear optical crystal with high laser damage
 threshold for application in the IR region: synthesis, crystal structure
 and properties of noncentrosymmetric CsHgBr3
;
_journal_name_full 'Journal of Materials Chemistry C'
_journal_page_first 6796
_journal_page_last 6801
_journal_paper_doi 10.1039/C4TC00565A
_journal_volume 2
_journal_year 2014
_chemical_formula_sum 'Br3 Cs Hg'
_chemical_formula_weight 573.23
_space_group_IT_number 145
_space_group_name_Hall 'P 32'
_space_group_name_H-M_alt 'P 32'
_symmetry_cell_setting trigonal
_symmetry_space_group_name_H-M 'P 32'
_atom_sites_solution_hydrogens constr
_atom_sites_solution_primary direct
_atom_sites_solution_secondary difmap
_cell_angle_alpha 90.00
_cell_angle_beta 90.00
_cell_angle_gamma 120.00
_cell_formula_units_Z 3
_cell_length_a 8.0479(19)
_cell_length_b 8.0479(19)
_cell_length_c 9.904(3)
_cell_measurement_reflns_used 1068
_cell_measurement_temperature 296(2)
_cell_measurement_theta_max 29.49
_cell_measurement_theta_min 3.58
_cell_volume 555.5(3)
_computing_cell_refinement 'Bruker SAINT'
_computing_data_collection 'Bruker APEX2'
_computing_data_reduction 'Bruker SAINT'
_computing_molecular_graphics 'Bruker SHELXTL'
_computing_publication_material 'Bruker SHELXTL'
_computing_structure_refinement 'SHELXL-97 (Sheldrick, 1997)'
_computing_structure_solution 'SHELXS-97 (Sheldrick, 1990)'
_diffrn_ambient_temperature 296(2)
_diffrn_measured_fraction_theta_full 0.994
_diffrn_measured_fraction_theta_max 0.994
_diffrn_measurement_device_type 'Bruker APEX-II CCD'
_diffrn_measurement_method '\f and \w scans'
_diffrn_radiation_monochromator graphite
_diffrn_radiation_source 'fine-focus sealed tube'
_diffrn_radiation_type MoK\a
_diffrn_radiation_wavelength 0.71073
_diffrn_reflns_av_R_equivalents 0.2074
_diffrn_reflns_av_sigmaI/netI 0.1400
_diffrn_reflns_limit_h_max 9
_diffrn_reflns_limit_h_min -9
_diffrn_reflns_limit_k_max 9
_diffrn_reflns_limit_k_min -9
_diffrn_reflns_limit_l_max 11
_diffrn_reflns_limit_l_min -11
_diffrn_reflns_number 3872
_diffrn_reflns_theta_full 25.00
_diffrn_reflns_theta_max 25.00
_diffrn_reflns_theta_min 2.92
_diffrn_standards_number 0
_exptl_absorpt_coefficient_mu 41.681
_exptl_absorpt_correction_T_max 0.4894
_exptl_absorpt_correction_T_min 0.1030
_exptl_absorpt_correction_type psi-scan
_exptl_crystal_colour yellow
_exptl_crystal_density_diffrn 5.141
_exptl_crystal_density_method 'not measured'
_exptl_crystal_description block
_exptl_crystal_F_000 720
_exptl_crystal_size_max 0.10
_exptl_crystal_size_mid 0.05
_exptl_crystal_size_min 0.02
_refine_diff_density_max 2.513
_refine_diff_density_min -2.058
_refine_diff_density_rms 0.441
_refine_ls_abs_structure_details 'Flack H D (1983), Acta Cryst. A39, 876-881'
_refine_ls_abs_structure_Flack 0.00
_refine_ls_extinction_coef 0.0012(7)
_refine_ls_extinction_expression Fc^*^=kFc[1+0.001xFc^2^\l^3^/sin(2\q)]^-1/4^
_refine_ls_extinction_method SHELXL
_refine_ls_goodness_of_fit_ref 0.884
_refine_ls_hydrogen_treatment constr
_refine_ls_matrix_type full
_refine_ls_number_parameters 47
_refine_ls_number_reflns 1260
_refine_ls_number_restraints 1
_refine_ls_restrained_S_all 0.883
_refine_ls_R_factor_all 0.1143
_refine_ls_R_factor_gt 0.0687
_refine_ls_shift/su_max 0.000
_refine_ls_shift/su_mean 0.000
_refine_ls_structure_factor_coef Fsqd
_refine_ls_weighting_details 'calc w=1/[\s^2^(Fo^2^)+(0.0887P)^2^+0.0000P] where P=(Fo^2^+2Fc^2^)/3'
_refine_ls_weighting_scheme calc
_refine_ls_wR_factor_gt 0.1582
_refine_ls_wR_factor_ref 0.1932
_reflns_number_gt 556
_reflns_number_total 1260
_reflns_threshold_expression >2sigma(I)
_cod_data_source_file J-Mater-Chem-C-2014-2-6796.cif
_cod_data_source_block e
_cod_depositor_comments
;
The following automatic conversions were performed:

data item '_symmetry_cell_setting' value 'Trigonal' was changed to
'trigonal' in accordance with the built-in table derived from the CIF
Core dictionary named 'cif_core.dic' version 2.4.5 last updated on
2014-11-21.

Automatic conversion script
Id: cif_fix_values 6909 2019-04-08 15:41:33Z antanas 
;
_cod_original_sg_symbol_H-M P32
_cod_database_code 7233827

loop_
_symmetry_equiv_pos_as_xyz
'x, y, z'
'-y, x-y, z+2/3'
'-x+y, -x, z+1/3'

loop_
_atom_site_label
_atom_site_type_symbol
_atom_site_fract_x
_atom_site_fract_y
_atom_site_fract_z
_atom_site_U_iso_or_equiv
_atom_site_adp_type
_atom_site_occupancy
_atom_site_symmetry_multiplicity
_atom_site_calc_flag
_atom_site_refinement_flags
_atom_site_disorder_assembly
_atom_site_disorder_group
Hg1 Hg 0.9986(2) 0.6681(2) 0.11163(11) 0.0470(5) Uani 1 1 d . . .
Br1 Br 0.8456(15) 0.8075(12) 0.2567(7) 0.132(2) Uani 1 1 d . . .
Br2 Br 0.8344(18) 0.3399(12) 0.2544(6) 0.166(3) Uani 1 1 d . . .
Br3 Br 1.2948(12) 0.8061(13) 0.2540(8) 0.160(3) Uani 1 1 d . . .
Cs1 Cs 0.3311(3) 0.3297(2) 0.2964(3) 0.0717(9) Uani 1 1 d . . .

loop_
_atom_site_aniso_label
_atom_site_aniso_U_11
_atom_site_aniso_U_22
_atom_site_aniso_U_33
_atom_site_aniso_U_23
_atom_site_aniso_U_13
_atom_site_aniso_U_12
Hg1 0.0418(7) 0.0437(7) 0.0567(10) -0.0043(4) -0.0014(5) 0.0222(5)
Br1 0.169(5) 0.145(5) 0.133(4) -0.016(4) 0.013(4) 0.116(4)
Br2 0.187(7) 0.161(6) 0.162(7) 0.013(6) -0.005(5) 0.096(6)
Br3 0.078(5) 0.126(5) 0.251(7) 0.008(5) -0.007(4) 0.032(4)
Cs1 0.0904(14) 0.0849(14) 0.0424(19) 0.0049(10) -0.0019(10) 0.0457(11)

loop_
_atom_type_symbol
_atom_type_description
_atom_type_scat_dispersion_real
_atom_type_scat_dispersion_imag
_atom_type_scat_source
Cs Cs -0.3680 2.1192 'International Tables Vol C Tables 4.2.6.8 and 6.1.1.4'
Hg Hg -2.3894 9.2266 'International Tables Vol C Tables 4.2.6.8 and 6.1.1.4'
Br Br -0.2901 2.4595 'International Tables Vol C Tables 4.2.6.8 and 6.1.1.4'

loop_
_geom_angle_atom_site_label_1
_geom_angle_atom_site_label_2
_geom_angle_atom_site_label_3
_geom_angle
_geom_angle_site_symmetry_1
_geom_angle_site_symmetry_3
Br1 Hg1 Br3 92.9(2) . .
Br1 Hg1 Br2 91.6(3) . .
Br3 Hg1 Br2 91.8(3) . .
Br1 Hg1 Br2 91.9(3) . 2_654
Br3 Hg1 Br2 175.0(3) . 2_654
Br2 Hg1 Br2 89.3(4) . 2_654
Hg1 Br1 Cs1 96.3(2) . 2_664
Hg1 Br1 Cs1 97.5(3) . .
Cs1 Br1 Cs1 92.9(2) 2_664 .
Hg1 Br1 Cs1 94.9(3) . 1_665
Cs1 Br1 Cs1 90.66(18) 2_664 1_665
Cs1 Br1 Cs1 166.7(2) . 1_665
Hg1 Br1 Cs1 96.3(2) . 3_665
Cs1 Br1 Cs1 167.2(2) 2_664 3_665
Cs1 Br1 Cs1 87.63(17) . 3_665
Cs1 Br1 Cs1 86.11(19) 1_665 3_665
Hg1 Br2 Hg1 173.0(3) . 3_665
Hg1 Br2 Cs1 97.5(2) . 2_654
Hg1 Br2 Cs1 89.4(2) 3_665 2_654
Hg1 Br2 Cs1 94.0(3) . .
Hg1 Br2 Cs1 86.2(3) 3_665 .
Cs1 Br2 Cs1 94.6(3) 2_654 .
Hg1 Br2 Cs1 93.9(3) . 1_655
Hg1 Br2 Cs1 84.9(3) 3_665 1_655
Cs1 Br2 Cs1 93.3(3) 2_654 1_655
Cs1 Br2 Cs1 168.0(2) . 1_655
Hg1 Br3 Cs1 97.9(3) . 2_764
Hg1 Br3 Cs1 98.2(3) . 1_655
Cs1 Br3 Cs1 92.9(2) 2_764 1_655
Hg1 Br3 Cs1 94.4(3) . 1_665
Cs1 Br3 Cs1 91.1(2) 2_764 1_665
Cs1 Br3 Cs1 166.1(2) 1_655 1_665
Hg1 Br3 Cs1 95.3(3) . 3_665
Cs1 Br3 Cs1 166.6(2) 2_764 3_665
Cs1 Br3 Cs1 87.67(19) 1_655 3_665
Cs1 Br3 Cs1 85.41(18) 1_665 3_665
Br2 Cs1 Br1 69.32(19) 3_665 3_565
Br2 Cs1 Br3 69.03(19) 3_665 3_675
Br1 Cs1 Br3 69.41(15) 3_565 3_675
Br2 Cs1 Br3 129.8(2) 3_665 1_455
Br1 Cs1 Br3 91.0(2) 3_565 1_455
Br3 Cs1 Br3 60.81(10) 3_675 1_455
Br2 Cs1 Br1 91.4(2) 3_665 .
Br1 Cs1 Br1 131.0(2) 3_565 .
Br3 Cs1 Br1 61.58(17) 3_675 .
Br3 Cs1 Br1 66.92(16) 1_455 .
Br2 Cs1 Br2 62.26(13) 3_665 .
Br1 Cs1 Br2 131.52(19) 3_565 .
Br3 Cs1 Br2 94.6(2) 3_675 .
Br3 Cs1 Br2 121.50(12) 1_455 .
Br1 Cs1 Br2 55.0(2) . .
Br2 Cs1 Br2 129.5(2) 3_665 1_455
Br1 Cs1 Br2 60.13(11) 3_565 1_455
Br3 Cs1 Br2 92.8(2) 3_675 1_455
Br3 Cs1 Br2 55.03(19) 1_455 1_455
Br1 Cs1 Br2 121.62(10) . 1_455
Br2 Cs1 Br2 168.0(2) . 1_455
Br2 Cs1 Br1 92.6(3) 3_665 1_445
Br1 Cs1 Br1 62.19(11) 3_565 1_445
Br3 Cs1 Br1 131.6(2) 3_675 1_445
Br3 Cs1 Br1 118.98(15) 1_455 1_445
Br1 Cs1 Br1 166.7(2) . 1_445
Br2 Cs1 Br1 116.47(12) . 1_445
Br2 Cs1 Br1 64.3(2) 1_455 1_445
Br2 Cs1 Br3 63.94(16) 3_665 1_445
Br1 Cs1 Br3 93.1(2) 3_565 1_445
Br3 Cs1 Br3 133.0(2) 3_675 1_445
Br3 Cs1 Br3 166.1(2) 1_455 1_445
Br1 Cs1 Br3 118.90(16) . 1_445
Br2 Cs1 Br3 64.2(2) . 1_445
Br2 Cs1 Br3 116.46(13) 1_455 1_445
Br1 Cs1 Br3 52.54(15) 1_445 1_445
Br2 Cs1 Br1 121.5(2) 3_665 2_654
Br1 Cs1 Br1 120.82(18) 3_565 2_654
Br3 Cs1 Br1 166.57(16) 3_675 2_654
Br3 Cs1 Br1 108.4(2) 1_455 2_654
Br1 Cs1 Br1 107.8(2) . 2_654
Br2 Cs1 Br1 84.5(2) . 2_654
Br2 Cs1 Br1 86.12(18) 1_455 2_654
Br1 Cs1 Br1 59.46(12) 1_445 2_654
Br3 Cs1 Br1 58.32(18) 1_445 2_654
Br2 Cs1 Br3 169.6(2) 3_665 2_654
Br1 Cs1 Br3 119.85(19) 3_565 2_654
Br3 Cs1 Br3 117.76(18) 3_675 2_654
Br3 Cs1 Br3 57.81(15) 1_455 2_654
Br1 Cs1 Br3 85.70(17) . 2_654
Br2 Cs1 Br3 108.22(19) . 2_654
Br2 Cs1 Br3 59.90(14) 1_455 2_654
Br1 Cs1 Br3 88.09(19) 1_445 2_654
Br3 Cs1 Br3 108.9(2) 1_445 2_654
Br1 Cs1 Br3 50.59(13) 2_654 2_654
Br2 Cs1 Cs1 135.9(2) 3_665 2_554
Br1 Cs1 Cs1 84.13(13) 3_565 2_554
Br3 Cs1 Cs1 133.77(18) 3_675 2_554
Br3 Cs1 Cs1 83.39(12) 1_455 2_554
Br1 Cs1 Cs1 131.82(12) . 2_554
Br2 Cs1 Cs1 130.43(14) . 2_554
Br2 Cs1 Cs1 41.05(13) 1_455 2_554
Br1 Cs1 Cs1 43.26(13) 1_445 2_554
Br3 Cs1 Cs1 83.85(12) 1_445 2_554
Br1 Cs1 Cs1 45.94(13) 2_654 2_554
Br3 Cs1 Cs1 46.12(13) 2_654 2_554

loop_
_geom_bond_atom_site_label_1
_geom_bond_atom_site_label_2
_geom_bond_distance
_geom_bond_site_symmetry_2
Hg1 Br1 2.494(7) .
Hg1 Br3 2.501(8) .
Hg1 Br2 2.689(8) .
Hg1 Br2 3.022(7) 2_654
Br1 Cs1 3.884(9) 2_664
Br2 Hg1 3.022(7) 3_665
Br2 Cs1 3.728(9) 2_654
Br3 Cs1 3.893(10) 2_764
Cs1 Br2 3.728(9) 3_665
Cs1 Br1 3.884(9) 3_565
Cs1 Br3 3.893(10) 3_675

loop_
_geom_torsion_atom_site_label_1
_geom_torsion_atom_site_label_2
_geom_torsion_atom_site_label_3
_geom_torsion_atom_site_label_4
_geom_torsion
_geom_torsion_site_symmetry_1
_geom_torsion_site_symmetry_2
_geom_torsion_site_symmetry_3
_geom_torsion_site_symmetry_4
Br3 Hg1 Br1 Cs1 134.5(3) . . . 2_664
Br2 Hg1 Br1 Cs1 -133.7(3) . . . 2_664
Br2 Hg1 Br1 Cs1 -44.3(2) 2_654 . . 2_664
Br3 Hg1 Br1 Cs1 -131.8(2) . . . .
Br2 Hg1 Br1 Cs1 -40.0(3) . . . .
Br2 Hg1 Br1 Cs1 49.4(3) 2_654 . . .
Br3 Hg1 Br1 Cs1 43.2(3) . . . 1_665
Br2 Hg1 Br1 Cs1 135.1(2) . . . 1_665
Br2 Hg1 Br1 Cs1 -135.6(2) 2_654 . . 1_665
Br3 Hg1 Br1 Cs1 -43.38(19) . . . 3_665
Br2 Hg1 Br1 Cs1 48.5(3) . . . 3_665
Br2 Hg1 Br1 Cs1 137.8(3) 2_654 . . 3_665
Br1 Hg1 Br2 Hg1 -52(5) . . . 3_665
Br3 Hg1 Br2 Hg1 41(5) . . . 3_665
Br2 Hg1 Br2 Hg1 -144(5) 2_654 . . 3_665
Br1 Hg1 Br2 Cs1 134.7(4) . . . 2_654
Br3 Hg1 Br2 Cs1 -132.4(4) . . . 2_654
Br2 Hg1 Br2 Cs1 42.76(14) 2_654 . . 2_654
Br1 Hg1 Br2 Cs1 39.5(3) . . . .
Br3 Hg1 Br2 Cs1 132.5(2) . . . .
Br2 Hg1 Br2 Cs1 -52.4(3) 2_654 . . .
Br1 Hg1 Br2 Cs1 -131.49(19) . . . 1_655
Br3 Hg1 Br2 Cs1 -38.5(3) . . . 1_655
Br2 Hg1 Br2 Cs1 136.6(2) 2_654 . . 1_655
Br1 Hg1 Br3 Cs1 -134.7(3) . . . 2_764
Br2 Hg1 Br3 Cs1 133.6(4) . . . 2_764
Br2 Hg1 Br3 Cs1 31(5) 2_654 . . 2_764
Br1 Hg1 Br3 Cs1 131.19(19) . . . 1_655
Br2 Hg1 Br3 Cs1 39.5(3) . . . 1_655
Br2 Hg1 Br3 Cs1 -63(5) 2_654 . . 1_655
Br1 Hg1 Br3 Cs1 -43.0(3) . . . 1_665
Br2 Hg1 Br3 Cs1 -134.7(2) . . . 1_665
Br2 Hg1 Br3 Cs1 123(5) 2_654 . . 1_665
Br1 Hg1 Br3 Cs1 42.78(16) . . . 3_665
Br2 Hg1 Br3 Cs1 -48.9(2) . . . 3_665
Br2 Hg1 Br3 Cs1 -151(5) 2_654 . . 3_665
Hg1 Br1 Cs1 Br2 85.7(2) . . . 3_665
Cs1 Br1 Cs1 Br2 -177.60(12) 2_664 . . 3_665
Cs1 Br1 Cs1 Br2 -72.4(10) 1_665 . . 3_665
Cs1 Br1 Cs1 Br2 -10.42(19) 3_665 . . 3_665
Hg1 Br1 Cs1 Br1 149.13(18) . . . 3_565
Cs1 Br1 Cs1 Br1 -114.1(3) 2_664 . . 3_565
Cs1 Br1 Cs1 Br1 -8.9(11) 1_665 . . 3_565
Cs1 Br1 Cs1 Br1 53.05(19) 3_665 . . 3_565
Hg1 Br1 Cs1 Br3 150.8(3) . . . 3_675
Cs1 Br1 Cs1 Br3 -112.4(2) 2_664 . . 3_675
Cs1 Br1 Cs1 Br3 -7.3(9) 1_665 . . 3_675
Cs1 Br1 Cs1 Br3 54.73(16) 3_665 . . 3_675
Hg1 Br1 Cs1 Br3 -141.0(2) . . . 1_455
Cs1 Br1 Cs1 Br3 -44.29(19) 2_664 . . 1_455
Cs1 Br1 Cs1 Br3 60.9(10) 1_665 . . 1_455
Cs1 Br1 Cs1 Br3 122.88(14) 3_665 . . 1_455
Hg1 Br1 Cs1 Br2 31.5(2) . . . .
Cs1 Br1 Cs1 Br2 128.24(14) 2_664 . . .
Cs1 Br1 Cs1 Br2 -126.6(10) 1_665 . . .
Cs1 Br1 Cs1 Br2 -64.59(14) 3_665 . . .
Hg1 Br1 Cs1 Br2 -134.75(15) . . . 1_455
Cs1 Br1 Cs1 Br2 -38.0(3) 2_664 . . 1_455
Cs1 Br1 Cs1 Br2 67.2(11) 1_665 . . 1_455
Cs1 Br1 Cs1 Br2 129.2(2) 3_665 . . 1_455
Hg1 Br1 Cs1 Br1 -21.9(12) . . . 1_445
Cs1 Br1 Cs1 Br1 74.8(10) 2_664 . . 1_445
Cs1 Br1 Cs1 Br1 180.001(2) 1_665 . . 1_445
Cs1 Br1 Cs1 Br1 -118.0(9) 3_665 . . 1_445
Hg1 Br1 Cs1 Br3 24.9(4) . . . 1_445
Cs1 Br1 Cs1 Br3 121.65(18) 2_664 . . 1_445
Cs1 Br1 Cs1 Br3 -133.2(9) 1_665 . . 1_445
Cs1 Br1 Cs1 Br3 -71.2(2) 3_665 . . 1_445
Hg1 Br1 Cs1 Br1 -38.2(2) . . . 2_654
Cs1 Br1 Cs1 Br1 58.57(14) 2_664 . . 2_654
Cs1 Br1 Cs1 Br1 163.8(10) 1_665 . . 2_654
Cs1 Br1 Cs1 Br1 -134.3(2) 3_665 . . 2_654
Hg1 Br1 Cs1 Br3 -84.31(19) . . . 2_654
Cs1 Br1 Cs1 Br3 12.43(16) 2_664 . . 2_654
Cs1 Br1 Cs1 Br3 117.6(10) 1_665 . . 2_654
Cs1 Br1 Cs1 Br3 179.61(16) 3_665 . . 2_654
Hg1 Br1 Cs1 Cs1 -84.3(2) . . . 2_554
Cs1 Br1 Cs1 Cs1 12.4(2) 2_664 . . 2_554
Cs1 Br1 Cs1 Cs1 117.6(10) 1_665 . . 2_554
Cs1 Br1 Cs1 Cs1 179.57(9) 3_665 . . 2_554
Hg1 Br2 Cs1 Br2 -142.5(4) . . . 3_665
Hg1 Br2 Cs1 Br2 30.5(2) 3_665 . . 3_665
Cs1 Br2 Cs1 Br2 119.6(3) 2_654 . . 3_665
Cs1 Br2 Cs1 Br2 -11.2(11) 1_655 . . 3_665
Hg1 Br2 Cs1 Br1 -145.5(2) . . . 3_565
Hg1 Br2 Cs1 Br1 27.5(3) 3_665 . . 3_565
Cs1 Br2 Cs1 Br1 116.6(3) 2_654 . . 3_565
Cs1 Br2 Cs1 Br1 -14.2(13) 1_655 . . 3_565
Hg1 Br2 Cs1 Br3 -79.1(2) . . . 3_675
Hg1 Br2 Cs1 Br3 93.94(18) 3_665 . . 3_675
Cs1 Br2 Cs1 Br3 -177.01(12) 2_654 . . 3_675
Cs1 Br2 Cs1 Br3 52.2(12) 1_655 . . 3_675
Hg1 Br2 Cs1 Br3 -20.7(4) . . . 1_455
Hg1 Br2 Cs1 Br3 152.29(17) 3_665 . . 1_455
Cs1 Br2 Cs1 Br3 -118.7(2) 2_654 . . 1_455
Cs1 Br2 Cs1 Br3 110.5(11) 1_655 . . 1_455
Hg1 Br2 Cs1 Br1 -28.8(2) . . . .
Hg1 Br2 Cs1 Br1 144.23(15) 3_665 . . .
Cs1 Br2 Cs1 Br1 -126.71(14) 2_654 . . .
Cs1 Br2 Cs1 Br1 102.5(12) 1_655 . . .
Hg1 Br2 Cs1 Br2 48.7(13) . . . 1_455
Hg1 Br2 Cs1 Br2 -138.2(11) 3_665 . . 1_455
Cs1 Br2 Cs1 Br2 -49.2(13) 2_654 . . 1_455
Cs1 Br2 Cs1 Br2 180.0 1_655 . . 1_455
Hg1 Br2 Cs1 Br1 139.29(14) . . . 1_445
Hg1 Br2 Cs1 Br1 -47.7(3) 3_665 . . 1_445
Cs1 Br2 Cs1 Br1 41.4(3) 2_654 . . 1_445
Cs1 Br2 Cs1 Br1 -89.4(13) 1_655 . . 1_445
Hg1 Br2 Cs1 Br3 144.79(19) . . . 1_445
Hg1 Br2 Cs1 Br3 -42.2(2) 3_665 . . 1_445
Cs1 Br2 Cs1 Br3 46.88(19) 2_654 . . 1_445
Cs1 Br2 Cs1 Br3 -83.9(12) 1_655 . . 1_445
Hg1 Br2 Cs1 Br1 87.5(2) . . . 2_654
Hg1 Br2 Cs1 Br1 -99.51(18) 3_665 . . 2_654
Cs1 Br2 Cs1 Br1 -10.46(19) 2_654 . . 2_654
Cs1 Br2 Cs1 Br1 -141.3(12) 1_655 . . 2_654
Hg1 Br2 Cs1 Br3 42.1(3) . . . 2_654
Hg1 Br2 Cs1 Br3 -144.8(2) 3_665 . . 2_654
Cs1 Br2 Cs1 Br3 -55.79(18) 2_654 . . 2_654
Cs1 Br2 Cs1 Br3 173.4(12) 1_655 . . 2_654
Hg1 Br2 Cs1 Cs1 89.4(2) . . . 2_554
Hg1 Br2 Cs1 Cs1 -97.55(15) 3_665 . . 2_554
Cs1 Br2 Cs1 Cs1 -8.5(2) 2_654 . . 2_554
Cs1 Br2 Cs1 Cs1 -139.3(11) 1_655 . . 2_554
